data_7055112
loop_
_publ_author_name
'Walton, Ian M.'
'Cox, Jordan M.'
'Benson, Cassidy A.'
'Patel, Dinesh (Dan) G.'
'Chen, Yu-Sheng'
'Benedict, Jason B.'

_publ_section_title
;
 The role of atropisomers on the photo-reactivity and fatigue of
 diarylethene-based metal--organic frameworks
;
_journal_issue 1
_journal_name_full 'New J. Chem.'
_journal_page_first 101
_journal_paper_doi 10.1039/C5NJ01718A
_journal_volume 40
_journal_year 2016
_chemical_formula_moiety '0.03(C336 H72 O104 Zn32)'
_chemical_formula_sum 'C12 H3 O3.25 Zn'
_chemical_formula_weight 264.51
_chemical_name_common UBMOF-2
_chemical_name_systematic
;
 ? 
;
_space_group_crystal_system cubic
_space_group_IT_number 225
_space_group_name_Hall '-F 4 2 3'
_space_group_name_H-M_alt 'F m -3 m'
_symmetry_space_group_name_Hall '-F 4 2 3'
_symmetry_space_group_name_H-M 'F m -3 m'
_atom_sites_solution_hydrogens geom
_atom_sites_solution_primary direct
_atom_sites_solution_secondary difmap
_audit_creation_date 2015-04-23
_audit_creation_method
;
Olex2 1.2
(compiled 2015.01.26 svn.r3150 for OlexSys, GUI svn.r4998)
;
_audit_update_record
;
2015-06-24 deposited with the CCDC.
2015-09-18 downloaded from the CCDC.
;
_cell_angle_alpha 90.00
_cell_angle_beta 90.00
_cell_angle_gamma 90.00
_cell_formula_units_Z 32
_cell_length_a 34.001(3)
_cell_length_b 34.001(3)
_cell_length_c 34.001(3)
_cell_measurement_temperature 100
_cell_volume 39307(6)
_computing_molecular_graphics 'Olex2 (Dolomanov et al., 2009)'
_computing_publication_material 'Olex2 (Dolomanov et al., 2009)'
_computing_structure_refinement 'XL (Sheldrick, 2008)'
_computing_structure_solution 'ShelXS (Sheldrick, 2008)'
_diffrn_ambient_temperature 100.0
_diffrn_measured_fraction_theta_full 0.991
_diffrn_measured_fraction_theta_max 0.991
_diffrn_measurement_device_type Bruker
_diffrn_radiation_monochromator optics
_diffrn_radiation_type MoK\a
_diffrn_radiation_wavelength 0.71073
_diffrn_reflns_av_R_equivalents 0.2267
_diffrn_reflns_av_unetI/netI 0.0237
_diffrn_reflns_limit_h_max 28
_diffrn_reflns_limit_h_min -28
_diffrn_reflns_limit_k_max 28
_diffrn_reflns_limit_k_min -28
_diffrn_reflns_limit_l_max 28
_diffrn_reflns_limit_l_min -28
_diffrn_reflns_number 86799
_diffrn_reflns_theta_full 17.63
_diffrn_reflns_theta_max 17.63
_diffrn_reflns_theta_min 1.99
_diffrn_source 'rotating anode'
_exptl_absorpt_coefficient_mu 0.497
_exptl_absorpt_process_details multi-scan'
_exptl_crystal_density_diffrn 0.358
_exptl_crystal_density_method 'not measured'
_exptl_crystal_description block
_exptl_crystal_F_000 4192
_exptl_crystal_size_max 0.2
_exptl_crystal_size_mid 0.2
_exptl_crystal_size_min 0.2
_refine_diff_density_max 0.317
_refine_diff_density_min -0.405
_refine_diff_density_rms 0.049
_refine_ls_extinction_method none
_refine_ls_goodness_of_fit_ref 1.149
_refine_ls_hydrogen_treatment constr
_refine_ls_matrix_type full
_refine_ls_number_parameters 27
_refine_ls_number_reflns 698
_refine_ls_number_restraints 0
_refine_ls_restrained_S_all 1.149
_refine_ls_R_factor_all 0.0956
_refine_ls_R_factor_gt 0.0874
_refine_ls_shift/su_max 0.000
_refine_ls_shift/su_mean 0.000
_refine_ls_structure_factor_coef Fsqd
_refine_ls_weighting_details 'calc w=1/[\s^2^(Fo^2^)+(0.2000P)^2^+0.0000P] where P=(Fo^2^+2Fc^2^)/3'
_refine_ls_weighting_scheme calc
_refine_ls_wR_factor_gt 0.2643
_refine_ls_wR_factor_ref 0.2732
_reflns_number_gt 534
_reflns_number_total 698
_reflns_threshold_expression >2sigma(I)
_cod_data_source_file c5nj01718a2.cif
_cod_data_source_block UBMOF-2_0m
_cod_depositor_comments 'Adding full bibliography for 7055111--7055112.cif.'
_cod_original_cell_volume 39307(5)
_cod_database_code 7055112
_olex2_refinement_description
;
1. Fixed Uiso
 At 1.2 times of:
  All C(H) groups
2. Others
 Fixed Sof: C4(0.375) C3(0.375) H3(0.375) C6(0.25)
3.a Aromatic/amide H refined with riding coordinates:
 C3(H3)
;
_olex2_submission_special_instructions 'No special instructions were received'

loop_
_space_group_symop_id
_space_group_symop_operation_xyz
1 'x, y, z'
2 '-y, x, z'
3 '-x, -y, z'
4 'y, -x, z'
5 'x, -z, y'
6 'x, -y, -z'
7 'x, z, -y'
8 'z, y, -x'
9 '-x, y, -z'
10 '-z, y, x'
11 'z, x, y'
12 'y, z, x'
13 '-y, -z, x'
14 'z, -x, -y'
15 '-y, z, -x'
16 '-z, -x, y'
17 '-z, x, -y'
18 'y, -z, -x'
19 'y, x, -z'
20 '-y, -x, -z'
21 '-x, z, y'
22 '-x, -z, -y'
23 'z, -y, x'
24 '-z, -y, -x'
25 'x, y+1/2, z+1/2'
26 '-y, x+1/2, z+1/2'
27 '-x, -y+1/2, z+1/2'
28 'y, -x+1/2, z+1/2'
29 'x, -z+1/2, y+1/2'
30 'x, -y+1/2, -z+1/2'
31 'x, z+1/2, -y+1/2'
32 'z, y+1/2, -x+1/2'
33 '-x, y+1/2, -z+1/2'
34 '-z, y+1/2, x+1/2'
35 'z, x+1/2, y+1/2'
36 'y, z+1/2, x+1/2'
37 '-y, -z+1/2, x+1/2'
38 'z, -x+1/2, -y+1/2'
39 '-y, z+1/2, -x+1/2'
40 '-z, -x+1/2, y+1/2'
41 '-z, x+1/2, -y+1/2'
42 'y, -z+1/2, -x+1/2'
43 'y, x+1/2, -z+1/2'
44 '-y, -x+1/2, -z+1/2'
45 '-x, z+1/2, y+1/2'
46 '-x, -z+1/2, -y+1/2'
47 'z, -y+1/2, x+1/2'
48 '-z, -y+1/2, -x+1/2'
49 'x+1/2, y, z+1/2'
50 '-y+1/2, x, z+1/2'
51 '-x+1/2, -y, z+1/2'
52 'y+1/2, -x, z+1/2'
53 'x+1/2, -z, y+1/2'
54 'x+1/2, -y, -z+1/2'
55 'x+1/2, z, -y+1/2'
56 'z+1/2, y, -x+1/2'
57 '-x+1/2, y, -z+1/2'
58 '-z+1/2, y, x+1/2'
59 'z+1/2, x, y+1/2'
60 'y+1/2, z, x+1/2'
61 '-y+1/2, -z, x+1/2'
62 'z+1/2, -x, -y+1/2'
63 '-y+1/2, z, -x+1/2'
64 '-z+1/2, -x, y+1/2'
65 '-z+1/2, x, -y+1/2'
66 'y+1/2, -z, -x+1/2'
67 'y+1/2, x, -z+1/2'
68 '-y+1/2, -x, -z+1/2'
69 '-x+1/2, z, y+1/2'
70 '-x+1/2, -z, -y+1/2'
71 'z+1/2, -y, x+1/2'
72 '-z+1/2, -y, -x+1/2'
73 'x+1/2, y+1/2, z'
74 '-y+1/2, x+1/2, z'
75 '-x+1/2, -y+1/2, z'
76 'y+1/2, -x+1/2, z'
77 'x+1/2, -z+1/2, y'
78 'x+1/2, -y+1/2, -z'
79 'x+1/2, z+1/2, -y'
80 'z+1/2, y+1/2, -x'
81 '-x+1/2, y+1/2, -z'
82 '-z+1/2, y+1/2, x'
83 'z+1/2, x+1/2, y'
84 'y+1/2, z+1/2, x'
85 '-y+1/2, -z+1/2, x'
86 'z+1/2, -x+1/2, -y'
87 '-y+1/2, z+1/2, -x'
88 '-z+1/2, -x+1/2, y'
89 '-z+1/2, x+1/2, -y'
90 'y+1/2, -z+1/2, -x'
91 'y+1/2, x+1/2, -z'
92 '-y+1/2, -x+1/2, -z'
93 '-x+1/2, z+1/2, y'
94 '-x+1/2, -z+1/2, -y'
95 'z+1/2, -y+1/2, x'
96 '-z+1/2, -y+1/2, -x'
97 '-x, -y, -z'
98 'y, -x, -z'
99 'x, y, -z'
100 '-y, x, -z'
101 '-x, z, -y'
102 '-x, y, z'
103 '-x, -z, y'
104 '-z, -y, x'
105 'x, -y, z'
106 'z, -y, -x'
107 '-z, -x, -y'
108 '-y, -z, -x'
109 'y, z, -x'
110 '-z, x, y'
111 'y, -z, x'
112 'z, x, -y'
113 'z, -x, y'
114 '-y, z, x'
115 '-y, -x, z'
116 'y, x, z'
117 'x, -z, -y'
118 'x, z, y'
119 '-z, y, -x'
120 'z, y, x'
121 '-x, -y+1/2, -z+1/2'
122 'y, -x+1/2, -z+1/2'
123 'x, y+1/2, -z+1/2'
124 '-y, x+1/2, -z+1/2'
125 '-x, z+1/2, -y+1/2'
126 '-x, y+1/2, z+1/2'
127 '-x, -z+1/2, y+1/2'
128 '-z, -y+1/2, x+1/2'
129 'x, -y+1/2, z+1/2'
130 'z, -y+1/2, -x+1/2'
131 '-z, -x+1/2, -y+1/2'
132 '-y, -z+1/2, -x+1/2'
133 'y, z+1/2, -x+1/2'
134 '-z, x+1/2, y+1/2'
135 'y, -z+1/2, x+1/2'
136 'z, x+1/2, -y+1/2'
137 'z, -x+1/2, y+1/2'
138 '-y, z+1/2, x+1/2'
139 '-y, -x+1/2, z+1/2'
140 'y, x+1/2, z+1/2'
141 'x, -z+1/2, -y+1/2'
142 'x, z+1/2, y+1/2'
143 '-z, y+1/2, -x+1/2'
144 'z, y+1/2, x+1/2'
145 '-x+1/2, -y, -z+1/2'
146 'y+1/2, -x, -z+1/2'
147 'x+1/2, y, -z+1/2'
148 '-y+1/2, x, -z+1/2'
149 '-x+1/2, z, -y+1/2'
150 '-x+1/2, y, z+1/2'
151 '-x+1/2, -z, y+1/2'
152 '-z+1/2, -y, x+1/2'
153 'x+1/2, -y, z+1/2'
154 'z+1/2, -y, -x+1/2'
155 '-z+1/2, -x, -y+1/2'
156 '-y+1/2, -z, -x+1/2'
157 'y+1/2, z, -x+1/2'
158 '-z+1/2, x, y+1/2'
159 'y+1/2, -z, x+1/2'
160 'z+1/2, x, -y+1/2'
161 'z+1/2, -x, y+1/2'
162 '-y+1/2, z, x+1/2'
163 '-y+1/2, -x, z+1/2'
164 'y+1/2, x, z+1/2'
165 'x+1/2, -z, -y+1/2'
166 'x+1/2, z, y+1/2'
167 '-z+1/2, y, -x+1/2'
168 'z+1/2, y, x+1/2'
169 '-x+1/2, -y+1/2, -z'
170 'y+1/2, -x+1/2, -z'
171 'x+1/2, y+1/2, -z'
172 '-y+1/2, x+1/2, -z'
173 '-x+1/2, z+1/2, -y'
174 '-x+1/2, y+1/2, z'
175 '-x+1/2, -z+1/2, y'
176 '-z+1/2, -y+1/2, x'
177 'x+1/2, -y+1/2, z'
178 'z+1/2, -y+1/2, -x'
179 '-z+1/2, -x+1/2, -y'
180 '-y+1/2, -z+1/2, -x'
181 'y+1/2, z+1/2, -x'
182 '-z+1/2, x+1/2, y'
183 'y+1/2, -z+1/2, x'
184 'z+1/2, x+1/2, -y'
185 'z+1/2, -x+1/2, y'
186 '-y+1/2, z+1/2, x'
187 '-y+1/2, -x+1/2, z'
188 'y+1/2, x+1/2, z'
189 'x+1/2, -z+1/2, -y'
190 'x+1/2, z+1/2, y'
191 '-z+1/2, y+1/2, -x'
192 'z+1/2, y+1/2, x'

loop_
_atom_site_label
_atom_site_type_symbol
_atom_site_fract_x
_atom_site_fract_y
_atom_site_fract_z
_atom_site_U_iso_or_equiv
_atom_site_adp_type
_atom_site_occupancy
_atom_site_calc_flag
_atom_site_site_symmetry_order
_atom_site_refinement_flags_posn
_atom_site_refinement_flags_adp
_atom_site_refinement_flags_occupancy
Zn1 Zn 0.28271(3) 0.21729(3) 0.21729(3) 0.0975(15) Uani 1 d 6 S T P
O2 O 0.2500 0.2500 0.2500 0.095(6) Uani 1 d 24 S T P
O1 O 0.27335(18) 0.22665(18) 0.1629(2) 0.149(3) Uani 1 d 2 S T P
C4 C 0.2746(5) 0.2254(5) 0.0459(8) 0.210(10) Uiso 0.75 d 2 S T P
C2 C 0.2500 0.2500 0.1037(7) 0.177(8) Uiso 1 d 4 S T P
C1 C 0.2500 0.2500 0.1476(6) 0.128(6) Uiso 1 d 4 S T P
C5 C 0.2500 0.2500 0.0226(6) 0.195(9) Uiso 1 d 4 S T P
C3 C 0.2731(6) 0.2269(6) 0.0847(8) 0.215(10) Uiso 0.75 d 2 S T P
H3 H 0.2899 0.2101 0.0993 0.258 Uiso 0.75 calc 2 RS T P
C6 C 0.2686(13) 0.1850(13) 0.0255(12) 0.196(16) Uiso 0.25 d 1 . . .

loop_
_atom_site_aniso_label
_atom_site_aniso_U_11
_atom_site_aniso_U_22
_atom_site_aniso_U_33
_atom_site_aniso_U_23
_atom_site_aniso_U_13
_atom_site_aniso_U_12
Zn1 0.0975(15) 0.0975(15) 0.0975(15) -0.0029(6) 0.0029(6) 0.0029(6)
O2 0.095(6) 0.095(6) 0.095(6) 0.000 0.000 0.000
O1 0.178(5) 0.178(5) 0.090(5) -0.010(4) 0.010(4) 0.039(6)

loop_
_atom_type_symbol
_atom_type_description
_atom_type_scat_dispersion_real
_atom_type_scat_dispersion_imag
_atom_type_scat_source
C C 0.0033 0.0016 'International Tables Vol C Tables 4.2.6.8 and 6.1.1.4'
H H 0.0000 0.0000 'International Tables Vol C Tables 4.2.6.8 and 6.1.1.4'
O O 0.0106 0.0060 'International Tables Vol C Tables 4.2.6.8 and 6.1.1.4'
Zn Zn 0.2839 1.4301 'International Tables Vol C Tables 4.2.6.8 and 6.1.1.4'

loop_
_geom_angle_atom_site_label_1
_geom_angle_atom_site_label_2
_geom_angle_atom_site_label_3
_geom_angle
_geom_angle_site_symmetry_1
_geom_angle_site_symmetry_3
Zn1 Zn1 Zn1 60.0 75 122
Zn1 Zn1 Zn1 60.0 148 122
Zn1 Zn1 Zn1 60.0 148 75
O2 Zn1 Zn1 35.3 . 122
O2 Zn1 Zn1 35.3 . 148
O2 Zn1 Zn1 35.3 . 75
O1 Zn1 Zn1 76.3(3) 88 148
O1 Zn1 Zn1 76.3(3) 63 122
O1 Zn1 Zn1 76.3(3) . 75
O1 Zn1 Zn1 124.7(2) 63 148
O1 Zn1 Zn1 124.7(2) . 148
O1 Zn1 Zn1 124.7(2) . 122
O1 Zn1 Zn1 124.7(2) 88 75
O1 Zn1 Zn1 124.7(2) 88 122
O1 Zn1 Zn1 124.7(2) 63 75
O1 Zn1 O2 111.6(3) . .
O1 Zn1 O2 111.6(3) 63 .
O1 Zn1 O2 111.6(3) 88 .
O1 Zn1 O1 107.3(3) 88 63
O1 Zn1 O1 107.3(3) . 63
O1 Zn1 O1 107.3(3) . 88
Zn1 O2 Zn1 109.5 148 122
Zn1 O2 Zn1 109.5 75 .
Zn1 O2 Zn1 109.471(1) 122 .
Zn1 O2 Zn1 109.471(1) 148 75
Zn1 O2 Zn1 109.471(1) 148 .
Zn1 O2 Zn1 109.5 122 75
C1 O1 Zn1 128.6(11) . .
C5 C4 C6 101(2) . .
C5 C4 C6 101(2) . 187
C3 C4 C5 121(3) . .
C3 C4 C6 118(2) . .
C3 C4 C6 118(2) . 187
C6 C4 C6 92(4) 187 .
C3 C2 C1 120.2(17) . .
C3 C2 C1 120.2(17) 75 .
C3 C2 C3 120(3) . 75
O1 C1 O1 130.2(19) 75 .
O1 C1 C2 114.9(10) 75 .
O1 C1 C2 114.9(10) . .
C4 C5 C4 112(3) 75 .
C4 C5 C5 123.9(15) . 169
C4 C5 C5 123.9(15) 75 169
C4 C3 H3 118.3 . .
C2 C3 C4 123(3) . .
C2 C3 H3 118.3 . .
C4 C6 C6 116.5(19) . 99

loop_
_geom_bond_atom_site_label_1
_geom_bond_atom_site_label_2
_geom_bond_distance
_geom_bond_site_symmetry_2
Zn1 Zn1 3.146(3) 148
Zn1 Zn1 3.146(3) 122
Zn1 Zn1 3.146(3) 75
Zn1 O2 1.927(2) .
Zn1 O1 1.903(8) 63
Zn1 O1 1.903(8) .
Zn1 O1 1.903(8) 88
O2 Zn1 1.926(2) 122
O2 Zn1 1.926(2) 75
O2 Zn1 1.926(2) 148
O1 C1 1.238(10) .
C4 C5 1.42(2) .
C4 C3 1.32(3) .
C4 C6 1.55(4) 187
C4 C6 1.55(4) .
C2 C1 1.49(2) .
C2 C3 1.28(2) 75
C2 C3 1.28(2) .
C1 O1 1.238(10) 75
C5 C4 1.42(2) 75
C5 C5 1.54(4) 169
C3 H3 0.9500 .
C6 C6 1.74(8) 99

loop_
_geom_torsion_atom_site_label_1
_geom_torsion_atom_site_label_2
_geom_torsion_atom_site_label_3
_geom_torsion_atom_site_label_4
_geom_torsion
_geom_torsion_site_symmetry_1
_geom_torsion_site_symmetry_4
Zn1 Zn1 O2 Zn1 -120.0 75 148
Zn1 Zn1 O2 Zn1 -120.0 122 75
Zn1 Zn1 O2 Zn1 120.0 75 122
Zn1 Zn1 O2 Zn1 120.0 122 148
Zn1 Zn1 O2 Zn1 -120.0 148 122
Zn1 Zn1 O2 Zn1 120.0 148 75
Zn1 Zn1 O1 C1 0.000(2) 75 .
Zn1 Zn1 O1 C1 -37.43(11) 148 .
Zn1 Zn1 O1 C1 37.43(11) 122 .
Zn1 O1 C1 O1 0.010(3) . 75
Zn1 O1 C1 C2 180.000(2) . .
O2 Zn1 O1 C1 0.000(2) . .
O1 Zn1 O2 Zn1 120.0 88 75
O1 Zn1 O2 Zn1 0.0 . 75
O1 Zn1 O2 Zn1 -120.0 88 122
O1 Zn1 O2 Zn1 0.0 63 122
O1 Zn1 O2 Zn1 120.0 63 148
O1 Zn1 O2 Zn1 120.0 . 122
O1 Zn1 O2 Zn1 -120.0 . 148
O1 Zn1 O2 Zn1 -120.0 63 75
O1 Zn1 O2 Zn1 0.0 88 148
O1 Zn1 O1 C1 -122.5(3) 88 .
O1 Zn1 O1 C1 122.5(3) 63 .
C1 C2 C3 C4 180.000(2) . .
C5 C4 C3 C2 0.000(3) . .
C5 C4 C6 C6 42.8(19) . 99
C3 C4 C5 C4 0.000(4) . 75
C3 C4 C5 C5 180.000(3) . 169
C3 C4 C6 C6 177.1(17) . 99
C3 C2 C1 O1 179.991(2) . 75
C3 C2 C1 O1 180.000(2) 75 .
C3 C2 C1 O1 0.000(2) . .
C3 C2 C1 O1 -0.009(2) 75 75
C3 C2 C3 C4 0.000(4) 75 .
C6 C4 C5 C4 -133(2) 187 75
C6 C4 C5 C4 133(2) . 75
C6 C4 C5 C5 -47(2) . 169
C6 C4 C5 C5 47(2) 187 169
C6 C4 C3 C2 -125(2) . .
C6 C4 C3 C2 125(2) 187 .
C6 C4 C6 C6 -59(3) 187 99

loop_
_smtbx_masks_void_nr
_smtbx_masks_void_average_x
_smtbx_masks_void_average_y
_smtbx_masks_void_average_z
_smtbx_masks_void_volume
_smtbx_masks_void_count_electrons
1 -0.725 -0.247 -0.950 31864.9 867.2
